data_2237652
loop_
_publ_author_name
'Sarojini, B. K.'
'Mohan, B. J.'
'Narayana, B.'
'Yathirajan, H. S.'
'Jasinski, Jerry P.'
'Butcher, Ray J.'

_publ_section_title
;
 (<i>Z</i>)-4-[2-(2,4-Dimethylphenyl)hydrazinylidene]-3-methylpyrazol-5(1<i>H</i>)-one
;
_journal_coeditor_code IS5254
_journal_issue 4
_journal_name_full 'Acta Crystallographica Section E'
_journal_page_first o532
_journal_paper_doi 10.1107/S1600536813006661
_journal_volume 69
_journal_year 2013
_chemical_formula_iupac 'C12 H14 N4 O'
_chemical_formula_moiety 'C12 H14 N4 O'
_chemical_formula_sum 'C12 H14 N4 O'
_chemical_formula_weight 230.27
_chemical_name_systematic (<i>Z</i>)-4-[2-(2,4-Dimethylphenyl)hydrazinylidene]-3-methylpyrazol-5(1<i>H</i>)-one
_space_group_IT_number 14
_symmetry_cell_setting monoclinic
_symmetry_space_group_name_Hall '-P 2ybc'
_symmetry_space_group_name_H-M 'P 1 21/c 1'
_atom_sites_solution_hydrogens geom
_atom_sites_solution_primary direct
_atom_sites_solution_secondary difmap
_cell_angle_alpha 90.00
_cell_angle_beta 101.770(3)
_cell_angle_gamma 90.00
_cell_formula_units_Z 4
_cell_length_a 5.2926(2)
_cell_length_b 22.1675(6)
_cell_length_c 10.0529(3)
_cell_measurement_reflns_used 2088
_cell_measurement_temperature 123(2)
_cell_measurement_theta_max 75.3413
_cell_measurement_theta_min 3.9851
_cell_volume 1154.64(7)
_computing_cell_refinement 'CrysAlis PRO (Agilent, 2012)'
_computing_data_collection 'CrysAlis PRO (Agilent, 2012)'
_computing_data_reduction 'CrysAlis RED (Agilent,  2012)'
_computing_molecular_graphics 'SHELXTL (Sheldrick, 2008)'
_computing_publication_material 'SHELXTL (Sheldrick, 2008)'
_computing_structure_refinement 'SHELXL97 (Sheldrick, 2008)'
_computing_structure_solution 'SHELXS97 (Sheldrick, 2008)'
_diffrn_ambient_temperature 123(2)
_diffrn_detector_area_resol_mean 10.5081
_diffrn_measured_fraction_theta_full 0.998
_diffrn_measured_fraction_theta_max 0.971
_diffrn_measurement_device_type 'Agilent Xcalibur (Ruby, Gemini)'
_diffrn_measurement_method \w
_diffrn_radiation_monochromator graphite
_diffrn_radiation_source 'Enhance (Cu) X-ray Source'
_diffrn_radiation_type CuK\a
_diffrn_radiation_wavelength 1.54178
_diffrn_reflns_av_R_equivalents 0.0237
_diffrn_reflns_av_sigmaI/netI 0.0318
_diffrn_reflns_limit_h_max 6
_diffrn_reflns_limit_h_min -5
_diffrn_reflns_limit_k_max 26
_diffrn_reflns_limit_k_min -27
_diffrn_reflns_limit_l_max 12
_diffrn_reflns_limit_l_min -11
_diffrn_reflns_number 4152
_diffrn_reflns_theta_full 67.50
_diffrn_reflns_theta_max 75.51
_diffrn_reflns_theta_min 3.99
_exptl_absorpt_coefficient_mu 0.722
_exptl_absorpt_correction_T_max 0.944
_exptl_absorpt_correction_T_min 0.538
_exptl_absorpt_correction_type multi-scan
_exptl_absorpt_process_details '(<i>CrysAlis PRO</i>; Agilent, 2012)'
_exptl_crystal_colour colourless
_exptl_crystal_density_diffrn 1.325
_exptl_crystal_density_method 'not measured'
_exptl_crystal_description 'long plate'
_exptl_crystal_F_000 488
_exptl_crystal_size_max 0.51
_exptl_crystal_size_mid 0.24
_exptl_crystal_size_min 0.08
_refine_diff_density_max 0.342
_refine_diff_density_min -0.266
_refine_ls_extinction_method none
_refine_ls_goodness_of_fit_ref 1.049
_refine_ls_hydrogen_treatment constr
_refine_ls_matrix_type full
_refine_ls_number_parameters 157
_refine_ls_number_reflns 2328
_refine_ls_number_restraints 0
_refine_ls_restrained_S_all 1.049
_refine_ls_R_factor_all 0.0489
_refine_ls_R_factor_gt 0.0433
_refine_ls_shift/su_max 0.000
_refine_ls_shift/su_mean 0.000
_refine_ls_structure_factor_coef Fsqd
_refine_ls_weighting_details 'calc w = 1/[\s^2^(Fo^2^)+(0.0699P)^2^+0.3531P] where P=(Fo^2^+2Fc^2^)/3'
_refine_ls_weighting_scheme calc
_refine_ls_wR_factor_gt 0.1174
_refine_ls_wR_factor_ref 0.1240
_reflns_number_gt 2061
_reflns_number_total 2328
_reflns_threshold_expression I>2\s(I)
_cod_data_source_file is5254.cif
_cod_data_source_block I
_cod_original_cell_volume 1154.64(6)
_cod_original_sg_symbol_H-M 'P 21/c'
_cod_database_code 2237652
_cod_database_fobs_code 2237652

loop_
_symmetry_equiv_pos_as_xyz
'x, y, z'
'-x, y+1/2, -z+1/2'
'-x, -y, -z'
'x, -y-1/2, z-1/2'

loop_
_atom_site_type_symbol
_atom_site_label
_atom_site_fract_x
_atom_site_fract_y
_atom_site_fract_z
_atom_site_U_iso_or_equiv
_atom_site_adp_type
_atom_site_calc_flag
_atom_site_refinement_flags
_atom_site_occupancy
_atom_site_symmetry_multiplicity
O O1 0.18460(18) 0.45530(5) 0.89208(10) 0.0213(2) Uani d . 1 1
N N1 0.2909(2) 0.61180(5) 0.90296(12) 0.0212(3) Uani d . 1 1
N N2 0.1729(2) 0.55870(5) 0.93665(12) 0.0206(3) Uani d . 1 1
H H2A 0.0590 0.5581 0.9893 0.025 Uiso calc R 1 1
N N3 0.5733(2) 0.50000(5) 0.73044(12) 0.0190(3) Uani d . 1 1
N N4 0.5362(2) 0.44146(5) 0.73009(12) 0.0196(3) Uani d . 1 1
H H4D 0.4265 0.4266 0.7766 0.024 Uiso calc R 1 1
C C1 0.2517(3) 0.50879(6) 0.88022(14) 0.0183(3) Uani d . 1 1
C C2 0.4380(3) 0.53140(6) 0.80200(14) 0.0186(3) Uani d . 1 1
C C3 0.4473(3) 0.59579(6) 0.82398(14) 0.0196(3) Uani d . 1 1
C C4 0.6109(3) 0.63998(6) 0.76933(16) 0.0242(3) Uani d . 1 1
H H4A 0.6007 0.6793 0.8126 0.036 Uiso calc R 1 1
H H4B 0.5497 0.6438 0.6709 0.036 Uiso calc R 1 1
H H4C 0.7903 0.6260 0.7885 0.036 Uiso calc R 1 1
C C5 0.6657(3) 0.40171(6) 0.65796(14) 0.0187(3) Uani d . 1 1
C C6 0.6331(3) 0.33981(6) 0.67717(14) 0.0190(3) Uani d . 1 1
C C7 0.7561(3) 0.29989(6) 0.60384(14) 0.0202(3) Uani d . 1 1
H H7A 0.7338 0.2578 0.6145 0.024 Uiso calc R 1 1
C C8 0.9106(3) 0.31954(7) 0.51552(14) 0.0208(3) Uani d . 1 1
C C9 0.9423(3) 0.38169(7) 0.50101(15) 0.0226(3) Uani d . 1 1
H H9A 1.0493 0.3960 0.4425 0.027 Uiso calc R 1 1
C C10 0.8203(3) 0.42275(6) 0.57057(14) 0.0216(3) Uani d . 1 1
H H10A 0.8416 0.4648 0.5590 0.026 Uiso calc R 1 1
C C11 0.4740(3) 0.31736(6) 0.77591(15) 0.0229(3) Uani d . 1 1
H H11A 0.2952 0.3310 0.7465 0.034 Uiso calc R 1 1
H H11B 0.5452 0.3333 0.8667 0.034 Uiso calc R 1 1
H H11C 0.4783 0.2732 0.7785 0.034 Uiso calc R 1 1
C C12 1.0424(3) 0.27468(7) 0.43960(16) 0.0259(3) Uani d . 1 1
H H12A 0.9883 0.2337 0.4578 0.039 Uiso calc R 1 1
H H12B 1.2299 0.2783 0.4698 0.039 Uiso calc R 1 1
H H12C 0.9946 0.2829 0.3419 0.039 Uiso calc R 1 1

loop_
_atom_site_aniso_label
_atom_site_aniso_U_11
_atom_site_aniso_U_22
_atom_site_aniso_U_33
_atom_site_aniso_U_12
_atom_site_aniso_U_13
_atom_site_aniso_U_23
O1 0.0210(5) 0.0191(5) 0.0251(5) -0.0010(4) 0.0078(4) -0.0011(4)
N1 0.0195(6) 0.0181(6) 0.0257(6) 0.0016(4) 0.0038(5) 0.0009(5)
N2 0.0192(6) 0.0197(6) 0.0246(6) 0.0005(4) 0.0081(5) -0.0002(4)
N3 0.0184(5) 0.0176(6) 0.0204(6) 0.0011(4) 0.0024(4) 0.0006(4)
N4 0.0190(5) 0.0182(6) 0.0226(6) -0.0010(4) 0.0068(4) -0.0005(4)
C1 0.0155(6) 0.0201(7) 0.0188(6) 0.0016(5) 0.0021(5) 0.0004(5)
C2 0.0168(6) 0.0190(6) 0.0193(6) 0.0003(5) 0.0023(5) 0.0022(5)
C3 0.0176(6) 0.0185(6) 0.0214(6) 0.0034(5) 0.0012(5) 0.0014(5)
C4 0.0228(7) 0.0182(6) 0.0320(8) 0.0026(5) 0.0066(6) 0.0036(6)
C5 0.0163(6) 0.0203(7) 0.0190(6) 0.0006(5) 0.0023(5) -0.0024(5)
C6 0.0161(6) 0.0209(7) 0.0190(6) -0.0023(5) 0.0015(5) -0.0010(5)
C7 0.0184(6) 0.0183(7) 0.0224(7) -0.0018(5) 0.0005(5) -0.0023(5)
C8 0.0156(6) 0.0242(7) 0.0213(6) 0.0004(5) 0.0010(5) -0.0043(5)
C9 0.0199(6) 0.0269(7) 0.0223(7) -0.0018(6) 0.0073(5) -0.0003(6)
C10 0.0228(7) 0.0187(6) 0.0233(7) -0.0010(5) 0.0049(5) 0.0002(5)
C11 0.0257(7) 0.0190(6) 0.0255(7) -0.0037(5) 0.0085(6) -0.0016(5)
C12 0.0223(7) 0.0256(7) 0.0309(7) -0.0011(6) 0.0079(6) -0.0080(6)

loop_
_atom_type_symbol
_atom_type_description
_atom_type_scat_dispersion_real
_atom_type_scat_dispersion_imag
_atom_type_scat_source
C C 0.0181 0.0091 'International Tables Vol C Tables 4.2.6.8 and 6.1.1.4'
H H 0.0000 0.0000 'International Tables Vol C Tables 4.2.6.8 and 6.1.1.4'
N N 0.0311 0.0180 'International Tables Vol C Tables 4.2.6.8 and 6.1.1.4'
O O 0.0492 0.0322 'International Tables Vol C Tables 4.2.6.8 and 6.1.1.4'

loop_
_geom_angle_atom_site_label_1
_geom_angle_atom_site_label_2
_geom_angle_atom_site_label_3
_geom_angle
C3 N1 N2 106.63(11)
C1 N2 N1 113.29(12)
C1 N2 H2A 123.4
N1 N2 H2A 123.4
N4 N3 C2 115.29(12)
N3 N4 C5 122.19(12)
N3 N4 H4D 118.9
C5 N4 H4D 118.9
O1 C1 N2 128.34(13)
O1 C1 C2 127.52(12)
N2 C1 C2 104.13(12)
N3 C2 C3 127.04(13)
N3 C2 C1 127.81(12)
C3 C2 C1 105.13(12)
N1 C3 C2 110.81(12)
N1 C3 C4 122.32(13)
C2 C3 C4 126.86(13)
C3 C4 H4A 109.5
C3 C4 H4B 109.5
H4A C4 H4B 109.5
C3 C4 H4C 109.5
H4A C4 H4C 109.5
H4B C4 H4C 109.5
C10 C5 C6 121.18(13)
C10 C5 N4 121.68(13)
C6 C5 N4 117.14(12)
C7 C6 C5 117.68(13)
C7 C6 C11 121.39(13)
C5 C6 C11 120.92(12)
C8 C7 C6 122.40(13)
C8 C7 H7A 118.8
C6 C7 H7A 118.8
C7 C8 C9 118.22(13)
C7 C8 C12 120.53(13)
C9 C8 C12 121.24(13)
C10 C9 C8 121.07(13)
C10 C9 H9A 119.5
C8 C9 H9A 119.5
C9 C10 C5 119.43(13)
C9 C10 H10A 120.3
C5 C10 H10A 120.3
C6 C11 H11A 109.5
C6 C11 H11B 109.5
H11A C11 H11B 109.5
C6 C11 H11C 109.5
H11A C11 H11C 109.5
H11B C11 H11C 109.5
C8 C12 H12A 109.5
C8 C12 H12B 109.5
H12A C12 H12B 109.5
C8 C12 H12C 109.5
H12A C12 H12C 109.5
H12B C12 H12C 109.5

loop_
_geom_bond_atom_site_label_1
_geom_bond_atom_site_label_2
_geom_bond_distance
O1 C1 1.2504(17)
N1 C3 1.3075(19)
N1 N2 1.4059(16)
N2 C1 1.3475(18)
N2 H2A 0.8800
N3 N4 1.3125(16)
N3 C2 1.3135(18)
N4 C5 1.4052(18)
N4 H4D 0.8800
C1 C2 1.4692(18)
C2 C3 1.4437(19)
C3 C4 1.4850(19)
C4 H4A 0.9800
C4 H4B 0.9800
C4 H4C 0.9800
C5 C10 1.397(2)
C5 C6 1.4013(19)
C6 C7 1.395(2)
C6 C11 1.5112(18)
C7 C8 1.394(2)
C7 H7A 0.9500
C8 C9 1.399(2)
C8 C12 1.5084(19)
C9 C10 1.385(2)
C9 H9A 0.9500
C10 H10A 0.9500
C11 H11A 0.9800
C11 H11B 0.9800
C11 H11C 0.9800
C12 H12A 0.9800
C12 H12B 0.9800
C12 H12C 0.9800

loop_
_geom_hbond_atom_site_label_D
_geom_hbond_atom_site_label_H
_geom_hbond_atom_site_label_A
_geom_hbond_site_symmetry_A
_geom_hbond_distance_DH
_geom_hbond_distance_HA
_geom_hbond_distance_DA
_geom_hbond_angle_DHA
N2 H2A O1 3_567 0.88 1.95 2.8233(15) 172
N4 H4D O1 . 0.88 2.00 2.7286(15) 139

loop_
_geom_torsion_atom_site_label_1
_geom_torsion_atom_site_label_2
_geom_torsion_atom_site_label_3
_geom_torsion_atom_site_label_4
_geom_torsion
C3 N1 N2 C1 -0.01(15)
C2 N3 N4 C5 179.75(12)
N1 N2 C1 O1 179.22(13)
N1 N2 C1 C2 -0.17(15)
N4 N3 C2 C3 177.63(12)
N4 N3 C2 C1 -0.2(2)
O1 C1 C2 N3 -0.9(2)
N2 C1 C2 N3 178.50(13)
O1 C1 C2 C3 -179.13(13)
N2 C1 C2 C3 0.28(14)
N2 N1 C3 C2 0.20(15)
N2 N1 C3 C4 -178.85(12)
N3 C2 C3 N1 -178.55(13)
C1 C2 C3 N1 -0.30(15)
N3 C2 C3 C4 0.5(2)
C1 C2 C3 C4 178.70(13)
N3 N4 C5 C10 -7.1(2)
N3 N4 C5 C6 172.99(12)
C10 C5 C6 C7 -1.3(2)
N4 C5 C6 C7 178.63(11)
C10 C5 C6 C11 177.61(12)
N4 C5 C6 C11 -2.45(19)
C5 C6 C7 C8 1.0(2)
C11 C6 C7 C8 -177.90(12)
C6 C7 C8 C9 0.2(2)
C6 C7 C8 C12 179.27(12)
C7 C8 C9 C10 -1.1(2)
C12 C8 C9 C10 179.80(13)
C8 C9 C10 C5 0.8(2)
C6 C5 C10 C9 0.4(2)
N4 C5 C10 C9 -179.51(12)

loop_
_cod_related_entry_id
_cod_related_entry_database
_cod_related_entry_code
1 ChemSpider 4654458
